data_2220525
loop_
_publ_author_name
'Hijji, Yousef M.'
'Hudrlik, Paul F.'
'Hudrlik, Anne M.'
'Butcher, Ray J.'
'Jasinski, Jerry P.'

_publ_section_title
(3a<i>R</i>,8a<i>R</i>)-2,2,6,6-Tetramethyl-4,4,8,8-tetraphenyltetrahydro-1,3-dioxolo[4,5-<i>e</i>][1,3,2]dioxasilepine
_journal_coeditor_code HG2455
_journal_issue 1
_journal_name_full 'Acta Crystallographica Section E'
_journal_page_first o135
_journal_paper_doi 10.1107/S160053680804227X
_journal_volume 65
_journal_year 2009
_chemical_formula_iupac 'C33 H34 O4 Si'
_chemical_formula_moiety 'C33 H34 O4 Si'
_chemical_formula_sum 'C33 H34 O4 Si'
_chemical_formula_weight 522.69
_chemical_name_systematic
;
(3aR,8aR)-2,2,6,6-Tetramethyl-4,4,8,8-tetraphenyltetrahydro-1,3-
dioxolo[4,5-<i>e</i>][1,3,2]dioxasilepine
;
_space_group_IT_number 19
_symmetry_cell_setting orthorhombic
_symmetry_space_group_name_Hall 'P 2ac 2ab'
_symmetry_space_group_name_H-M 'P 21 21 21'
_atom_sites_solution_hydrogens geom
_atom_sites_solution_primary direct
_atom_sites_solution_secondary difmap
_cell_angle_alpha 90.00
_cell_angle_beta 90.00
_cell_angle_gamma 90.00
_cell_formula_units_Z 4
_cell_length_a 10.008(2)
_cell_length_b 17.081(3)
_cell_length_c 17.271(3)
_cell_measurement_reflns_used 26
_cell_measurement_temperature 293(2)
_cell_measurement_theta_max 10.53
_cell_measurement_theta_min 4.24
_cell_volume 2952.4(9)
_computing_cell_refinement 'XSCANS (Siemens, 2000)'
_computing_data_collection 'XSCANS (Siemens, 2000)'
_computing_data_reduction 'SHELXTL (Sheldrick, 2008)'
_computing_molecular_graphics 'SHELXTL (Sheldrick, 2008)'
_computing_publication_material 'SHELXTL (Sheldrick, 2008)'
_computing_structure_refinement 'SHELXL97 (Sheldrick, 2008)'
_computing_structure_solution 'SHELXS97 (Sheldrick, 2008)'
_diffrn_ambient_temperature 293(2)
_diffrn_measured_fraction_theta_full 0.959
_diffrn_measured_fraction_theta_max 0.959
_diffrn_measurement_device_type 'Siemans P2'
_diffrn_measurement_method \w
_diffrn_radiation_monochromator graphite
_diffrn_radiation_source 'fine-focus sealed tube'
_diffrn_radiation_type MoK\a
_diffrn_radiation_wavelength 0.71073
_diffrn_reflns_av_sigmaI/netI 0.0740
_diffrn_reflns_limit_h_max 10
_diffrn_reflns_limit_h_min 0
_diffrn_reflns_limit_k_max 20
_diffrn_reflns_limit_k_min 0
_diffrn_reflns_limit_l_max 20
_diffrn_reflns_limit_l_min 0
_diffrn_reflns_number 2819
_diffrn_reflns_theta_full 25.00
_diffrn_reflns_theta_max 25.00
_diffrn_reflns_theta_min 2.64
_diffrn_standards_decay_% 0
_diffrn_standards_interval_count 97
_diffrn_standards_number 3
_exptl_absorpt_coefficient_mu 0.114
_exptl_absorpt_correction_T_max 0.982
_exptl_absorpt_correction_T_min 0.786
_exptl_absorpt_correction_type refdelf
_exptl_absorpt_process_details '(SHELXL97; Sheldrick, 2008)'
_exptl_crystal_colour colorless
_exptl_crystal_density_diffrn 1.176
_exptl_crystal_density_method 'not measured'
_exptl_crystal_description block
_exptl_crystal_F_000 1112
_exptl_crystal_size_max 0.56
_exptl_crystal_size_mid 0.32
_exptl_crystal_size_min 0.16
_refine_diff_density_max 0.238
_refine_diff_density_min -0.180
_refine_ls_extinction_method none
_refine_ls_goodness_of_fit_ref 1.039
_refine_ls_hydrogen_treatment constr
_refine_ls_matrix_type full
_refine_ls_number_parameters 388
_refine_ls_number_reflns 2819
_refine_ls_number_restraints 14
_refine_ls_restrained_S_all 1.048
_refine_ls_R_factor_all 0.1150
_refine_ls_R_factor_gt 0.0544
_refine_ls_shift/su_max 0.000
_refine_ls_shift/su_mean 0.000
_refine_ls_structure_factor_coef Fsqd
_refine_ls_weighting_details 'calc w=1/[\s^2^(Fo^2^)+(0.0282P)^2^+0.814P] where P=(Fo^2^+2Fc^2^)/3'
_refine_ls_weighting_scheme calc
_refine_ls_wR_factor_gt 0.0965
_refine_ls_wR_factor_ref 0.1191
_reflns_number_gt 1693
_reflns_number_total 2819
_reflns_threshold_expression I>2\s(I)
_cod_data_source_file hg2455.cif
_cod_data_source_block I
_cod_depositor_comments
;
The following automatic conversions were performed:
'_symmetry_cell_setting' value 'Orthorhombic' changed to 'orthorhombic'
according to '/home/saulius/struct/CIF-dictionaries/cif_core.dic'
dictionary named 'cif_core.dic' version 2.4.1 from 2010-06-29.

Automatic conversion script
Id: cif_fix_enum 1527 2010-12-29 10:47:43Z saulius 

The following automatic conversions were performed:

'_symmetry_cell_setting' value 'Orthorhombic' changed to
'orthorhombic' according to
/home/saulius/struct/CIF-dictionaries/cif_core.dic dictionary named
'cif_core.dic' version 2.4.1 from 2010-06-29.

Automatic conversion script
Id: cif_fix_values 1715 2011-07-08 13:25:40Z adriana 
;
_cod_database_code 2220525
_cod_database_fobs_code 2220525

loop_
_symmetry_equiv_pos_as_xyz
'x, y, z'
'-x+1/2, -y, z+1/2'
'-x, y+1/2, -z+1/2'
'x+1/2, -y+1/2, -z'

loop_
_atom_site_type_symbol
_atom_site_label
_atom_site_fract_x
_atom_site_fract_y
_atom_site_fract_z
_atom_site_U_iso_or_equiv
_atom_site_adp_type
_atom_site_calc_flag
_atom_site_refinement_flags
_atom_site_occupancy
_atom_site_disorder_assembly
_atom_site_disorder_group
Si Si 0.33141(17) 0.47321(9) 0.20896(10) 0.0592(5) Uani d . 1 . .
O O1 0.1516(4) 0.7144(2) 0.1711(2) 0.0552(10) Uani d . 1 A .
O O2 0.3460(4) 0.73928(18) 0.2371(2) 0.0566(10) Uani d . 1 A .
O O3 0.3023(3) 0.5239(2) 0.1311(2) 0.0503(9) Uani d . 1 . .
O O4 0.3509(4) 0.53154(19) 0.2825(2) 0.0577(10) Uani d . 1 . .
C C1 0.3489(5) 0.6580(3) 0.2198(3) 0.0467(14) Uani d . 1 . .
H H1A 0.4140 0.6486 0.1785 0.08(2) Uiso calc R 1 . .
C C2 0.2078(5) 0.6398(3) 0.1892(3) 0.0451(14) Uani d . 1 . .
H H2A 0.1554 0.6157 0.2308 0.038(13) Uiso calc R 1 . .
C C3 0.2373(5) 0.7744(3) 0.1978(4) 0.0571(16) Uani d D 1 . .
C C4A 0.1589(18) 0.806(2) 0.2655(13) 0.112(8) Uani d PDU 0.52(5) A 1
H H4AA 0.1480 0.7661 0.3038 0.168 Uiso calc PR 0.52(5) A 1
H H4AB 0.0727 0.8236 0.2481 0.168 Uiso calc PR 0.52(5) A 1
H H4AC 0.2063 0.8498 0.2878 0.168 Uiso calc PR 0.52(5) A 1
C C4B 0.1677(18) 0.8414(12) 0.2382(16) 0.069(7) Uani d PDU 0.48(5) A 2
H H4BA 0.1374 0.8245 0.2882 0.103 Uiso calc PR 0.48(5) A 2
H H4BB 0.0926 0.8580 0.2078 0.103 Uiso calc PR 0.48(5) A 2
H H4BC 0.2289 0.8842 0.2442 0.103 Uiso calc PR 0.48(5) A 2
C C5 0.2928(8) 0.8209(4) 0.1269(5) 0.125(3) Uani d . 1 A .
H H5A 0.3348 0.7853 0.0914 0.188 Uiso calc R 1 . .
H H5B 0.3572 0.8586 0.1445 0.188 Uiso calc R 1 . .
H H5C 0.2207 0.8474 0.1013 0.188 Uiso calc R 1 . .
C C6 0.1940(9) 0.4087(5) 0.2353(5) 0.101(3) Uani d . 1 . .
H H6A 0.1167 0.4395 0.2479 0.14(4) Uiso calc R 1 . .
H H6B 0.2191 0.3778 0.2793 0.16(4) Uiso calc R 1 . .
H H6C 0.1736 0.3748 0.1925 0.15(4) Uiso calc R 1 . .
C C7 0.4856(8) 0.4183(5) 0.1872(5) 0.096(3) Uani d . 1 . .
H H7A 0.5578 0.4544 0.1790 0.15(4) Uiso calc R 1 . .
H H7B 0.4726 0.3875 0.1413 0.16(4) Uiso calc R 1 . .
H H7C 0.5067 0.3845 0.2298 0.21(5) Uiso calc R 1 . .
C C8 0.2050(5) 0.5850(3) 0.1171(3) 0.0446(14) Uani d . 1 . .
C C9 0.3913(5) 0.6119(3) 0.2929(3) 0.0475(14) Uani d . 1 . .
C C11 0.0677(5) 0.5469(3) 0.1056(3) 0.0460(14) Uani d . 1 . .
C C12 -0.0482(6) 0.5767(4) 0.1375(3) 0.0620(16) Uani d . 1 . .
H H12A -0.0448 0.6217 0.1677 0.036(13) Uiso calc R 1 . .
C C13 -0.1702(7) 0.5395(4) 0.1244(4) 0.083(2) Uani d . 1 . .
H H13A -0.2479 0.5601 0.1458 0.063(18) Uiso calc R 1 . .
C C14 -0.1768(8) 0.4733(4) 0.0805(4) 0.079(2) Uani d . 1 . .
H H14A -0.2585 0.4486 0.0724 0.12(3) Uiso calc R 1 . .
C C15 -0.0627(7) 0.4432(4) 0.0482(4) 0.077(2) Uani d . 1 . .
H H15A -0.0665 0.3979 0.0184 0.12(3) Uiso calc R 1 . .
C C16 0.0574(6) 0.4803(4) 0.0602(3) 0.0625(16) Uani d . 1 . .
H H16A 0.1340 0.4601 0.0371 0.052(16) Uiso calc R 1 . .
C C21 0.2468(6) 0.6290(3) 0.0434(3) 0.0508(15) Uani d . 1 . .
C C22 0.1578(8) 0.6732(3) 0.0024(4) 0.0698(18) Uani d . 1 . .
H H22A 0.0691 0.6746 0.0183 0.07(2) Uiso calc R 1 . .
C C23 0.1945(10) 0.7154(5) -0.0611(4) 0.092(2) Uani d . 1 . .
H H23A 0.1316 0.7452 -0.0876 0.16(4) Uiso calc R 1 . .
C C24 0.3253(11) 0.7136(5) -0.0860(4) 0.100(3) Uani d . 1 . .
H H24A 0.3517 0.7429 -0.1287 0.11(3) Uiso calc R 1 . .
C C25 0.4167(9) 0.6678(5) -0.0468(5) 0.101(3) Uani d . 1 . .
H H25A 0.5049 0.6658 -0.0637 0.13(3) Uiso calc R 1 . .
C C26 0.3781(7) 0.6247(4) 0.0176(4) 0.070(2) Uani d . 1 . .
H H26A 0.4397 0.5932 0.0432 0.09(2) Uiso calc R 1 . .
C C31 0.5427(5) 0.6147(3) 0.3048(3) 0.0474(14) Uani d . 1 . .
C C32 0.6025(7) 0.5547(4) 0.3465(4) 0.0711(19) Uani d . 1 . .
H H32A 0.5510 0.5132 0.3646 0.09(2) Uiso calc R 1 . .
C C33 0.7394(7) 0.5563(4) 0.3613(4) 0.084(2) Uani d . 1 . .
H H33A 0.7790 0.5154 0.3885 0.08(2) Uiso calc R 1 . .
C C34 0.8153(7) 0.6169(5) 0.3363(4) 0.081(2) Uani d . 1 . .
H H34A 0.9064 0.6180 0.3469 0.067(18) Uiso calc R 1 . .
C C35 0.7572(6) 0.6772(4) 0.2951(4) 0.0707(19) Uani d . 1 . .
H H35A 0.8095 0.7186 0.2776 0.07(2) Uiso calc R 1 . .
C C36 0.6220(6) 0.6763(3) 0.2797(3) 0.0545(15) Uani d . 1 . .
H H36A 0.5836 0.7173 0.2522 0.07(2) Uiso calc R 1 . .
C C41 0.3189(6) 0.6414(3) 0.3661(3) 0.0532(14) Uani d . 1 . .
C C42 0.2127(6) 0.6020(5) 0.3967(4) 0.0684(19) Uani d . 1 . .
H H42A 0.1834 0.5561 0.3731 0.07(2) Uiso calc R 1 . .
C C43 0.1473(8) 0.6293(6) 0.4625(4) 0.094(2) Uani d . 1 . .
H H43A 0.0743 0.6018 0.4818 0.10(2) Uiso calc R 1 . .
C C44 0.1888(9) 0.6958(6) 0.4992(5) 0.103(3) Uani d . 1 . .
H H44A 0.1450 0.7138 0.5432 0.13(3) Uiso calc R 1 . .
C C45 0.2967(8) 0.7356(5) 0.4695(4) 0.089(2) Uani d . 1 . .
H H45A 0.3262 0.7810 0.4939 0.08(2) Uiso calc R 1 . .
C C46 0.3619(7) 0.7092(4) 0.4038(4) 0.0720(18) Uani d . 1 . .
H H46A 0.4349 0.7368 0.3846 0.10(3) Uiso calc R 1 . .

loop_
_atom_site_aniso_label
_atom_site_aniso_U_11
_atom_site_aniso_U_22
_atom_site_aniso_U_33
_atom_site_aniso_U_12
_atom_site_aniso_U_13
_atom_site_aniso_U_23
Si 0.0568(10) 0.0456(8) 0.0752(12) 0.0000(9) -0.0127(10) 0.0017(10)
O1 0.048(2) 0.050(2) 0.067(2) 0.003(2) -0.016(2) -0.0028(19)
O2 0.062(3) 0.0385(19) 0.069(3) -0.006(2) -0.022(2) -0.0059(19)
O3 0.051(2) 0.0468(19) 0.053(2) 0.0058(19) 0.0000(18) -0.003(2)
O4 0.069(2) 0.050(2) 0.054(2) -0.007(2) -0.005(2) 0.005(2)
C1 0.051(4) 0.042(3) 0.047(3) -0.002(3) 0.000(3) -0.006(3)
C2 0.043(3) 0.046(3) 0.047(4) -0.003(3) -0.003(3) -0.001(3)
C3 0.045(3) 0.046(3) 0.079(5) 0.004(3) -0.026(3) -0.019(4)
C4A 0.096(9) 0.102(12) 0.138(11) 0.034(9) -0.031(8) -0.040(9)
C4B 0.071(8) 0.045(8) 0.090(11) 0.016(7) -0.015(7) -0.018(7)
C5 0.133(7) 0.096(6) 0.147(7) -0.046(6) -0.065(7) 0.059(6)
C6 0.102(7) 0.088(5) 0.114(7) -0.041(6) -0.035(5) 0.024(6)
C7 0.095(6) 0.089(5) 0.105(7) 0.045(5) -0.030(5) -0.024(6)
C8 0.043(3) 0.047(3) 0.044(3) 0.001(3) -0.007(3) -0.003(3)
C9 0.046(3) 0.053(3) 0.043(3) 0.001(3) -0.007(3) 0.012(3)
C11 0.047(3) 0.050(4) 0.041(3) -0.003(3) -0.002(3) 0.006(3)
C12 0.053(4) 0.064(4) 0.069(4) -0.013(3) 0.004(3) -0.022(4)
C13 0.048(4) 0.107(6) 0.094(5) -0.014(4) 0.015(4) -0.020(5)
C14 0.071(5) 0.094(5) 0.072(5) -0.030(5) 0.005(4) -0.024(4)
C15 0.074(5) 0.087(5) 0.070(4) -0.018(4) 0.001(4) -0.023(4)
C16 0.056(4) 0.073(4) 0.059(4) -0.002(4) 0.008(3) -0.021(4)
C21 0.054(4) 0.052(4) 0.046(3) -0.005(3) 0.004(3) -0.010(3)
C22 0.072(5) 0.074(4) 0.063(4) -0.011(4) 0.003(4) 0.017(4)
C23 0.118(7) 0.095(5) 0.062(5) -0.018(6) 0.000(5) 0.017(5)
C24 0.150(9) 0.102(6) 0.047(5) -0.054(7) 0.009(6) 0.003(4)
C25 0.092(7) 0.134(8) 0.078(6) -0.037(6) 0.031(5) -0.013(6)
C26 0.061(5) 0.086(5) 0.064(4) -0.016(4) 0.021(4) 0.000(4)
C31 0.048(3) 0.048(3) 0.047(3) 0.009(3) -0.005(3) -0.005(3)
C32 0.077(5) 0.079(5) 0.057(4) 0.003(4) -0.011(4) 0.011(4)
C33 0.080(6) 0.079(5) 0.093(6) 0.024(5) -0.028(5) 0.008(5)
C34 0.048(5) 0.114(6) 0.080(5) 0.023(5) -0.017(4) -0.026(5)
C35 0.041(4) 0.089(5) 0.082(5) -0.002(4) -0.001(4) -0.009(5)
C36 0.048(4) 0.055(4) 0.060(4) 0.004(3) -0.001(3) -0.001(4)
C41 0.045(3) 0.068(4) 0.047(4) 0.007(3) -0.002(3) 0.003(3)
C42 0.063(5) 0.095(5) 0.048(4) -0.002(4) 0.007(3) 0.005(4)
C43 0.063(5) 0.146(8) 0.075(6) 0.002(6) 0.012(5) 0.005(6)
C44 0.076(6) 0.154(9) 0.078(6) 0.026(6) 0.026(5) -0.006(6)
C45 0.112(7) 0.096(6) 0.060(5) 0.020(5) -0.002(5) -0.031(4)
C46 0.073(5) 0.078(4) 0.064(4) 0.000(4) 0.007(4) -0.013(4)

loop_
_atom_type_symbol
_atom_type_description
_atom_type_scat_dispersion_real
_atom_type_scat_dispersion_imag
_atom_type_scat_source
C C 0.0033 0.0016 'International Tables Vol C Tables 4.2.6.8 and 6.1.1.4'
H H 0.0000 0.0000 'International Tables Vol C Tables 4.2.6.8 and 6.1.1.4'
O O 0.0106 0.0060 'International Tables Vol C Tables 4.2.6.8 and 6.1.1.4'
Si Si 0.0817 0.0704 'International Tables Vol C Tables 4.2.6.8 and 6.1.1.4'

loop_
_geom_angle_atom_site_label_1
_geom_angle_atom_site_label_2
_geom_angle_atom_site_label_3
_geom_angle_site_symmetry_1
_geom_angle_site_symmetry_3
_geom_angle
_geom_angle_publ_flag
O4 Si O3 . . 109.93(17) ?
O4 Si C6 . . 105.5(4) ?
O3 Si C6 . . 113.2(3) ?
O4 Si C7 . . 111.8(3) ?
O3 Si C7 . . 104.6(3) ?
C6 Si C7 . . 112.1(5) ?
C3 O1 C2 . . 109.7(4) ?
C3 O2 C1 . . 109.1(4) ?
C8 O3 Si . . 130.0(3) ?
C9 O4 Si . . 135.6(3) ?
O2 C1 C2 . . 104.6(4) ?
O2 C1 C9 . . 109.3(4) ?
C2 C1 C9 . . 115.4(4) ?
O2 C1 H1A . . 109.1 ?
C2 C1 H1A . . 109.1 ?
C9 C1 H1A . . 109.1 ?
O1 C2 C1 . . 104.8(4) ?
O1 C2 C8 . . 110.7(4) ?
C1 C2 C8 . . 114.4(4) ?
O1 C2 H2A . . 108.9 ?
C1 C2 H2A . . 108.9 ?
C8 C2 H2A . . 108.9 ?
O1 C3 O2 . . 108.4(4) ?
O1 C3 C4B . . 114.8(9) ?
O2 C3 C4B . . 116.9(10) ?
O1 C3 C4A . . 101.5(12) ?
O2 C3 C4A . . 100.4(13) ?
C4B C3 C4A . . 29.4(9) ?
O1 C3 C5 . . 109.3(5) ?
O2 C3 C5 . . 108.6(5) ?
C4B C3 C5 . . 98.0(13) ?
C4A C3 C5 . . 127.4(18) ?
C3 C4A H4AA . . 109.5 ?
C3 C4A H4AB . . 109.5 ?
C3 C4A H4AC . . 109.5 ?
C3 C4B H4BA . . 109.5 ?
C3 C4B H4BB . . 109.5 ?
H4BA C4B H4BB . . 109.5 ?
C3 C4B H4BC . . 109.5 ?
H4BA C4B H4BC . . 109.5 ?
H4BB C4B H4BC . . 109.5 ?
C3 C5 H5A . . 109.5 ?
C3 C5 H5B . . 109.5 ?
H5A C5 H5B . . 109.5 ?
C3 C5 H5C . . 109.5 ?
H5A C5 H5C . . 109.5 ?
H5B C5 H5C . . 109.5 ?
Si C6 H6A . . 109.5 ?
Si C6 H6B . . 109.5 ?
H6A C6 H6B . . 109.5 ?
Si C6 H6C . . 109.5 ?
H6A C6 H6C . . 109.5 ?
H6B C6 H6C . . 109.5 ?
Si C7 H7A . . 109.5 ?
Si C7 H7B . . 109.5 ?
H7A C7 H7B . . 109.5 ?
Si C7 H7C . . 109.5 ?
H7A C7 H7C . . 109.5 ?
H7B C7 H7C . . 109.5 ?
O3 C8 C11 . . 108.6(4) ?
O3 C8 C21 . . 107.9(4) ?
C11 C8 C21 . . 110.1(4) ?
O3 C8 C2 . . 106.7(4) ?
C11 C8 C2 . . 112.0(4) ?
C21 C8 C2 . . 111.4(4) ?
O4 C9 C31 . . 109.0(4) ?
O4 C9 C41 . . 106.4(4) ?
C31 C9 C41 . . 110.1(4) ?
O4 C9 C1 . . 107.8(4) ?
C31 C9 C1 . . 111.5(4) ?
C41 C9 C1 . . 111.9(4) ?
C12 C11 C16 . . 117.8(5) ?
C12 C11 C8 . . 123.0(5) ?
C16 C11 C8 . . 119.2(5) ?
C11 C12 C13 . . 120.2(6) ?
C11 C12 H12A . . 119.9 ?
C13 C12 H12A . . 119.9 ?
C14 C13 C12 . . 120.7(6) ?
C14 C13 H13A . . 119.7 ?
C12 C13 H13A . . 119.7 ?
C13 C14 C15 . . 119.8(7) ?
C13 C14 H14A . . 120.1 ?
C15 C14 H14A . . 120.1 ?
C14 C15 C16 . . 119.7(6) ?
C14 C15 H15A . . 120.1 ?
C16 C15 H15A . . 120.1 ?
C15 C16 C11 . . 121.9(6) ?
C15 C16 H16A . . 119.1 ?
C11 C16 H16A . . 119.1 ?
C22 C21 C26 . . 118.7(6) ?
C22 C21 C8 . . 121.5(5) ?
C26 C21 C8 . . 119.9(6) ?
C23 C22 C21 . . 122.2(8) ?
C23 C22 H22A . . 118.9 ?
C21 C22 H22A . . 118.9 ?
C22 C23 C24 . . 119.7(9) ?
C22 C23 H23A . . 120.2 ?
C24 C23 H23A . . 120.2 ?
C23 C24 C25 . . 119.3(8) ?
C23 C24 H24A . . 120.4 ?
C25 C24 H24A . . 120.4 ?
C24 C25 C26 . . 120.6(8) ?
C24 C25 H25A . . 119.7 ?
C26 C25 H25A . . 119.7 ?
C25 C26 C21 . . 119.5(8) ?
C25 C26 H26A . . 120.3 ?
C21 C26 H26A . . 120.3 ?
C36 C31 C32 . . 118.4(5) ?
C36 C31 C9 . . 123.3(5) ?
C32 C31 C9 . . 118.3(5) ?
C31 C32 C33 . . 120.3(7) ?
C31 C32 H32A . . 119.9 ?
C33 C32 H32A . . 119.9 ?
C34 C33 C32 . . 120.5(7) ?
C34 C33 H33A . . 119.7 ?
C32 C33 H33A . . 119.7 ?
C33 C34 C35 . . 119.9(7) ?
C33 C34 H34A . . 120.0 ?
C35 C34 H34A . . 120.0 ?
C36 C35 C34 . . 120.3(7) ?
C36 C35 H35A . . 119.9 ?
C34 C35 H35A . . 119.9 ?
C35 C36 C31 . . 120.7(6) ?
C35 C36 H36A . . 119.7 ?
C31 C36 H36A . . 119.7 ?
C42 C41 C46 . . 118.0(6) ?
C42 C41 C9 . . 121.4(6) ?
C46 C41 C9 . . 120.6(5) ?
C41 C42 C43 . . 121.1(7) ?
C41 C42 H42A . . 119.4 ?
C43 C42 H42A . . 119.4 ?
C44 C43 C42 . . 121.0(8) ?
C44 C43 H43A . . 119.5 ?
C42 C43 H43A . . 119.5 ?
C43 C44 C45 . . 118.5(8) ?
C43 C44 H44A . . 120.7 ?
C45 C44 H44A . . 120.7 ?
C44 C45 C46 . . 120.9(8) ?
C44 C45 H45A . . 119.5 ?
C46 C45 H45A . . 119.5 ?
C45 C46 C41 . . 120.5(7) ?
C45 C46 H46A . . 119.8 ?
C41 C46 H46A . . 119.8 ?

loop_
_geom_bond_atom_site_label_1
_geom_bond_atom_site_label_2
_geom_bond_site_symmetry_2
_geom_bond_distance
_geom_bond_publ_flag
Si O4 . 1.626(4) ?
Si O3 . 1.626(4) ?
Si C6 . 1.820(7) ?
Si C7 . 1.845(7) ?
O1 C3 . 1.413(6) ?
O1 C2 . 1.428(6) ?
O2 C3 . 1.416(6) ?
O2 C1 . 1.420(5) ?
O3 C8 . 1.448(6) ?
O4 C9 . 1.442(6) ?
C1 C2 . 1.539(7) ?
C1 C9 . 1.548(6) ?
C1 H1A . 0.9800 ?
C2 C8 . 1.557(7) ?
C2 H2A . 0.9800 ?
C3 C4B . 1.511(8) ?
C3 C4A . 1.511(9) ?
C3 C5 . 1.561(9) ?
C4A H4AA . 0.9600 ?
C4A H4AB . 0.9600 ?
C4A H4AC . 0.9600 ?
C4B H4BA . 0.9600 ?
C4B H4BB . 0.9600 ?
C4B H4BC . 0.9600 ?
C5 H5A . 0.9600 ?
C5 H5B . 0.9600 ?
C5 H5C . 0.9600 ?
C6 H6A . 0.9600 ?
C6 H6B . 0.9600 ?
C6 H6C . 0.9600 ?
C7 H7A . 0.9600 ?
C7 H7B . 0.9600 ?
C7 H7C . 0.9600 ?
C8 C11 . 1.534(7) ?
C8 C21 . 1.537(7) ?
C9 C31 . 1.530(7) ?
C9 C41 . 1.542(7) ?
C11 C12 . 1.380(7) ?
C11 C16 . 1.385(7) ?
C12 C13 . 1.396(8) ?
C12 H12A . 0.9300 ?
C13 C14 . 1.363(8) ?
C13 H13A . 0.9300 ?
C14 C15 . 1.370(9) ?
C14 H14A . 0.9300 ?
C15 C16 . 1.374(8) ?
C15 H15A . 0.9300 ?
C16 H16A . 0.9300 ?
C21 C22 . 1.366(8) ?
C21 C26 . 1.390(8) ?
C22 C23 . 1.363(9) ?
C22 H22A . 0.9300 ?
C23 C24 . 1.378(12) ?
C23 H23A . 0.9300 ?
C24 C25 . 1.381(11) ?
C24 H24A . 0.9300 ?
C25 C26 . 1.387(9) ?
C25 H25A . 0.9300 ?
C26 H26A . 0.9300 ?
C31 C36 . 1.387(7) ?
C31 C32 . 1.388(7) ?
C32 C33 . 1.394(9) ?
C32 H32A . 0.9300 ?
C33 C34 . 1.355(9) ?
C33 H33A . 0.9300 ?
C34 C35 . 1.380(9) ?
C34 H34A . 0.9300 ?
C35 C36 . 1.379(8) ?
C35 H35A . 0.9300 ?
C36 H36A . 0.9300 ?
C41 C42 . 1.365(8) ?
C41 C46 . 1.396(8) ?
C42 C43 . 1.392(9) ?
C42 H42A . 0.9300 ?
C43 C44 . 1.366(10) ?
C43 H43A . 0.9300 ?
C44 C45 . 1.375(10) ?
C44 H44A . 0.9300 ?
C45 C46 . 1.385(9) ?
C45 H45A . 0.9300 ?
C46 H46A . 0.9300 ?

loop_
_geom_torsion_atom_site_label_1
_geom_torsion_atom_site_label_2
_geom_torsion_atom_site_label_3
_geom_torsion_atom_site_label_4
_geom_torsion_site_symmetry_1
_geom_torsion_site_symmetry_2
_geom_torsion_site_symmetry_3
_geom_torsion_site_symmetry_4
_geom_torsion
_geom_torsion_publ_flag
O4 Si O3 C8 . . . . -51.4(4) ?
C6 Si O3 C8 . . . . 66.3(5) ?
C7 Si O3 C8 . . . . -171.5(5) ?
O3 Si O4 C9 . . . . -24.8(5) ?
C6 Si O4 C9 . . . . -147.2(5) ?
C7 Si O4 C9 . . . . 90.8(6) ?
C3 O2 C1 C2 . . . . -18.7(6) ?
C3 O2 C1 C9 . . . . -142.8(4) ?
C3 O1 C2 C1 . . . . -8.0(5) ?
C3 O1 C2 C8 . . . . -131.9(5) ?
O2 C1 C2 O1 . . . . 16.2(5) ?
C9 C1 C2 O1 . . . . 136.3(4) ?
O2 C1 C2 C8 . . . . 137.6(4) ?
C9 C1 C2 C8 . . . . -102.2(5) ?
C2 O1 C3 O2 . . . . -3.2(6) ?
C2 O1 C3 C4B . . . . -136.1(14) ?
C2 O1 C3 C4A . . . . -108.4(16) ?
C2 O1 C3 C5 . . . . 114.9(5) ?
C1 O2 C3 O1 . . . . 14.3(6) ?
C1 O2 C3 C4B . . . . 146.1(13) ?
C1 O2 C3 C4A . . . . 120.3(16) ?
C1 O2 C3 C5 . . . . -104.3(5) ?
Si O3 C8 C11 . . . . -77.0(5) ?
Si O3 C8 C21 . . . . 163.7(3) ?
Si O3 C8 C2 . . . . 43.9(5) ?
O1 C2 C8 O3 . . . . 160.3(4) ?
C1 C2 C8 O3 . . . . 42.1(5) ?
O1 C2 C8 C11 . . . . -81.0(5) ?
C1 C2 C8 C11 . . . . 160.8(4) ?
O1 C2 C8 C21 . . . . 42.8(6) ?
C1 C2 C8 C21 . . . . -75.3(5) ?
Si O4 C9 C31 . . . . -91.0(5) ?
Si O4 C9 C41 . . . . 150.3(4) ?
Si O4 C9 C1 . . . . 30.1(6) ?
O2 C1 C9 O4 . . . . 161.0(4) ?
C2 C1 C9 O4 . . . . 43.5(6) ?
O2 C1 C9 C31 . . . . -79.5(5) ?
C2 C1 C9 C31 . . . . 163.0(4) ?
O2 C1 C9 C41 . . . . 44.4(6) ?
C2 C1 C9 C41 . . . . -73.1(5) ?
O3 C8 C11 C12 . . . . 138.0(5) ?
C21 C8 C11 C12 . . . . -104.1(6) ?
C2 C8 C11 C12 . . . . 20.4(7) ?
O3 C8 C11 C16 . . . . -43.2(6) ?
C21 C8 C11 C16 . . . . 74.7(6) ?
C2 C8 C11 C16 . . . . -160.8(4) ?
C16 C11 C12 C13 . . . . 0.8(8) ?
C8 C11 C12 C13 . . . . 179.6(6) ?
C11 C12 C13 C14 . . . . 0.3(10) ?
C12 C13 C14 C15 . . . . -0.6(10) ?
C13 C14 C15 C16 . . . . -0.3(10) ?
C14 C15 C16 C11 . . . . 1.4(10) ?
C12 C11 C16 C15 . . . . -1.7(8) ?
C8 C11 C16 C15 . . . . 179.5(6) ?
O3 C8 C21 C22 . . . . 160.2(5) ?
C11 C8 C21 C22 . . . . 41.9(7) ?
C2 C8 C21 C22 . . . . -83.0(6) ?
O3 C8 C21 C26 . . . . -20.4(7) ?
C11 C8 C21 C26 . . . . -138.7(5) ?
C2 C8 C21 C26 . . . . 96.4(6) ?
C26 C21 C22 C23 . . . . -2.5(9) ?
C8 C21 C22 C23 . . . . 177.0(6) ?
C21 C22 C23 C24 . . . . 0.5(10) ?
C22 C23 C24 C25 . . . . 1.2(12) ?
C23 C24 C25 C26 . . . . -0.8(12) ?
C24 C25 C26 C21 . . . . -1.1(11) ?
C22 C21 C26 C25 . . . . 2.7(9) ?
C8 C21 C26 C25 . . . . -176.7(6) ?
O4 C9 C31 C36 . . . . 147.2(5) ?
C41 C9 C31 C36 . . . . -96.5(6) ?
C1 C9 C31 C36 . . . . 28.4(7) ?
O4 C9 C31 C32 . . . . -36.3(7) ?
C41 C9 C31 C32 . . . . 80.0(6) ?
C1 C9 C31 C32 . . . . -155.2(5) ?
C36 C31 C32 C33 . . . . -1.0(9) ?
C9 C31 C32 C33 . . . . -177.6(6) ?
C31 C32 C33 C34 . . . . 1.1(11) ?
C32 C33 C34 C35 . . . . -0.8(11) ?
C33 C34 C35 C36 . . . . 0.5(10) ?
C34 C35 C36 C31 . . . . -0.5(10) ?
C32 C31 C36 C35 . . . . 0.7(9) ?
C9 C31 C36 C35 . . . . 177.2(6) ?
O4 C9 C41 C42 . . . . -16.0(6) ?
C31 C9 C41 C42 . . . . -133.9(5) ?
C1 C9 C41 C42 . . . . 101.5(6) ?
O4 C9 C41 C46 . . . . 163.1(5) ?
C31 C9 C41 C46 . . . . 45.2(7) ?
C1 C9 C41 C46 . . . . -79.4(6) ?
C46 C41 C42 C43 . . . . 1.3(9) ?
C9 C41 C42 C43 . . . . -179.6(6) ?
C41 C42 C43 C44 . . . . -0.9(11) ?
C42 C43 C44 C45 . . . . 0.2(12) ?
C43 C44 C45 C46 . . . . 0.2(11) ?
C44 C45 C46 C41 . . . . 0.2(10) ?
C42 C41 C46 C45 . . . . -0.9(9) ?
C9 C41 C46 C45 . . . . 180.0(6) ?
